data_2244133
loop_
_publ_author_name
'Naghiyev, Farid N.'
'Khrustalev, Victor N.'
'Venskovsky, Nikolai U.'
'Tereshina, Tatiana A.'
'Khalilov, Ali N.'
'Akkurt, Mehmet'
'Bhattarai, Ajaya'
'Mamedov, \.Ibrahim G.'

_publ_section_title
;
 Crystal structures and Hirshfeld surface analyses of
 2-amino-4-(4-bromophenyl)-6-oxo-1-phenyl-1,4,5,6-tetrahydropyridine-3-carbonitrile
 hemihydrate and
 1,6-diamino-2-oxo-4-phenyl-1,2-dihydropyridine-3,5-dicarbonitrile
;
_journal_coeditor_code TX2055
_journal_issue 8
_journal_name_full 'Acta Crystallographica Section E'
_journal_page_first
;
;
_journal_paper_doi 10.1107/S2056989022007356
_journal_volume 78
_journal_year 2022
_chemical_formula_iupac '2C18 H14 Br N3 O, H2 O'
_chemical_formula_moiety '2(C18 H14 Br N3 O), H2 O'
_chemical_formula_sum 'C36 H30 Br2 N6 O3'
_chemical_formula_weight 754.48
_chemical_name_systematic
'2-Amino-4-(4-bromophenyl)-6-oxo-1-phenyl-1,4,5,6-tetrahydropyridine-3-carbonitrile hemihydrate'
_space_group_crystal_system monoclinic
_space_group_IT_number 15
_space_group_name_Hall '-C 2yc'
_space_group_name_H-M_alt 'C 1 2/c 1'
_atom_sites_solution_hydrogens mixed
_audit_creation_method SHELXL-2018/3
_cell_angle_alpha 90
_cell_angle_beta 118.170(12)
_cell_angle_gamma 90
_cell_formula_units_Z 4
_cell_length_a 27.539(3)
_cell_length_b 6.3430(6)
_cell_length_c 21.3540(19)
_cell_measurement_reflns_used 1000
_cell_measurement_temperature 100(2)
_cell_measurement_theta_max 24.0
_cell_measurement_theta_min 1.8
_cell_volume 3288.3(7)
_computing_cell_refinement
;
<i>iMosflm</i> (Battye <i>et al.</i>,  2011)
;
_computing_data_collection
;
<i>Marccd</i> (Doyle, 2011)
;
_computing_data_reduction
;
<i>iMosflm</i> (Battye <i>et al.</i>,  2011)
;
_computing_molecular_graphics
;
ORTEP-3 for Windows (Farrugia, 2012)
;
_computing_publication_material
;
PLATON (Spek, 2020)
;
_computing_structure_refinement
;
SHELXL (Sheldrick, 2015b)
;
_computing_structure_solution
;
SHELXT (Sheldrick, 2015a)
;
_diffrn_ambient_temperature 100(2)
_diffrn_measured_fraction_theta_full 0.985
_diffrn_measured_fraction_theta_max 0.987
_diffrn_measurement_device_type 'Rayonix SX-165 CCD'
_diffrn_measurement_method '/f scan'
_diffrn_radiation_type synchrotron
_diffrn_radiation_wavelength 0.74500
_diffrn_reflns_av_R_equivalents 0.0249
_diffrn_reflns_av_unetI/netI 0.0163
_diffrn_reflns_limit_h_max 38
_diffrn_reflns_limit_h_min -38
_diffrn_reflns_limit_k_max 8
_diffrn_reflns_limit_k_min -8
_diffrn_reflns_limit_l_max 29
_diffrn_reflns_limit_l_min -29
_diffrn_reflns_number 28485
_diffrn_reflns_theta_full 26.551
_diffrn_reflns_theta_max 31.009
_diffrn_reflns_theta_min 1.759
_exptl_absorpt_coefficient_mu 2.826
_exptl_absorpt_correction_T_max 0.851
_exptl_absorpt_correction_T_min 0.742
_exptl_absorpt_correction_type multi-scan
_exptl_absorpt_process_details
;
(<i>SCALA</i>; Evans, 2006)
;
_exptl_crystal_colour yellow
_exptl_crystal_density_diffrn 1.524
_exptl_crystal_description prism
_exptl_crystal_F_000 1528
_exptl_crystal_size_max 0.100
_exptl_crystal_size_mid 0.070
_exptl_crystal_size_min 0.050
_refine_diff_density_max 0.447
_refine_diff_density_min -0.428
_refine_ls_extinction_coef 0.0066(5)
_refine_ls_extinction_expression Fc^*^=kFc[1+0.001xFc^2^\l^3^/sin(2\q)]^-1/4^
_refine_ls_extinction_method
;
SHELXL-2018/3 (Sheldrick, 2015b)
;
_refine_ls_goodness_of_fit_ref 1.058
_refine_ls_hydrogen_treatment mixed
_refine_ls_matrix_type full
_refine_ls_number_parameters 233
_refine_ls_number_reflns 4492
_refine_ls_number_restraints 2
_refine_ls_restrained_S_all 1.058
_refine_ls_R_factor_all 0.0350
_refine_ls_R_factor_gt 0.0307
_refine_ls_shift/su_max 0.001
_refine_ls_shift/su_mean 0.000
_refine_ls_structure_factor_coef Fsqd
_refine_ls_weighting_details 'w=1/[\s^2^(Fo^2^)+(0.0485P)^2^+2.5862P] where P=(Fo^2^+2Fc^2^)/3'
_refine_ls_weighting_scheme calc
_refine_ls_wR_factor_gt 0.0824
_refine_ls_wR_factor_ref 0.0855
_reflns_number_gt 4047
_reflns_number_total 4492
_reflns_threshold_expression 'I > 2\s(I)'
_cod_data_source_file tx2055sup1.cif
_cod_data_source_block I
_cod_original_cell_volume 3288.2(6)
_cod_original_sg_symbol_H-M 'C 2/c'
_cod_database_code 2244133
_shelx_space_group_comment
;
The symmetry employed for this shelxl refinement is uniquely defined
by the following loop, which should always be used as a source of
symmetry information in preference to the above space-group names.
They are only intended as comments.
;
_shelx_estimated_absorpt_t_min 0.765
_shelx_estimated_absorpt_t_max 0.872

loop_
_space_group_symop_operation_xyz
'x, y, z'
'-x, y, -z+1/2'
'x+1/2, y+1/2, z'
'-x+1/2, y+1/2, -z+1/2'
'-x, -y, -z'
'x, -y, z-1/2'
'-x+1/2, -y+1/2, -z'
'x+1/2, -y+1/2, z-1/2'

loop_
_atom_site_type_symbol
_atom_site_label
_atom_site_fract_x
_atom_site_fract_y
_atom_site_fract_z
_atom_site_U_iso_or_equiv
_atom_site_adp_type
_atom_site_calc_flag
_atom_site_occupancy
_atom_site_disorder_assembly
_atom_site_disorder_group
Br Br1 0.58033(10) 1.0754(4) 0.04138(12) 0.0362(3) Uani d 0.59(2) A 1
Br Br1A 0.5838(2) 1.1121(17) 0.0450(2) 0.0521(7) Uani d 0.41(2) A 2
O O1 0.61090(5) 0.37633(17) 0.30715(7) 0.0337(3) Uani d 1 . .
N N1 0.63725(5) 0.65818(18) 0.38065(6) 0.0224(2) Uani d 1 . .
N N2 0.66784(6) 0.9297(2) 0.46401(7) 0.0259(2) Uani d 1 . .
H H2A 0.6410(10) 0.904(3) 0.4699(12) 0.031 Uiso d 1 . .
H H2B 0.6843(9) 1.044(3) 0.4797(11) 0.031 Uiso d 1 . .
N N3 0.78997(5) 1.13330(19) 0.47344(7) 0.0273(2) Uani d 1 . .
C C2 0.67632(6) 0.8155(2) 0.41704(7) 0.0221(2) Uani d 1 . .
C C3 0.71957(6) 0.8467(2) 0.40309(7) 0.0228(2) Uani d 1 . .
C C4 0.72370(6) 0.7256(2) 0.34490(7) 0.0222(2) Uani d 1 . .
H H4 0.763385 0.716345 0.356821 0.027 Uiso calc 1 . .
C C5 0.70242(6) 0.5023(2) 0.34527(8) 0.0248(3) Uani d 1 . .
H H5A 0.700533 0.422449 0.304338 0.030 Uiso calc 1 . .
H H5B 0.728708 0.428933 0.389238 0.030 Uiso calc 1 . .
C C6 0.64645(6) 0.5040(2) 0.34127(8) 0.0248(3) Uani d 1 . .
C C7 0.58549(6) 0.6519(2) 0.38258(7) 0.0249(3) Uani d 1 . .
C C8 0.54681(7) 0.8076(3) 0.34787(9) 0.0339(3) Uani d 1 . .
H H8 0.554201 0.918309 0.323626 0.041 Uiso calc 1 . .
C C9 0.49690(8) 0.7984(3) 0.34924(11) 0.0446(4) Uani d 1 . .
H H9 0.470156 0.905529 0.326486 0.053 Uiso calc 1 . .
C C10 0.48580(7) 0.6351(3) 0.38334(11) 0.0442(4) Uani d 1 . .
H H10 0.451308 0.629490 0.383299 0.053 Uiso calc 1 . .
C C11 0.52464(7) 0.4800(3) 0.41753(10) 0.0382(4) Uani d 1 . .
H H11 0.516806 0.367789 0.440849 0.046 Uiso calc 1 . .
C C12 0.57518(7) 0.4881(2) 0.41780(9) 0.0304(3) Uani d 1 . .
H H12 0.602285 0.382964 0.441729 0.037 Uiso calc 1 . .
C C13 0.75857(6) 1.0032(2) 0.44177(7) 0.0230(2) Uani d 1 . .
C C14 0.69159(6) 0.8247(2) 0.27130(7) 0.0222(2) Uani d 1 . .
C C15 0.69605(6) 0.7419(2) 0.21353(8) 0.0284(3) Uani d 1 . .
H H15 0.721123 0.629945 0.220994 0.034 Uiso calc 1 . .
C C16 0.66441(7) 0.8207(3) 0.14545(8) 0.0320(3) Uani d 1 . .
H H16 0.667074 0.761790 0.106281 0.038 Uiso calc 1 . .
C C17 0.62892(6) 0.9867(3) 0.13569(8) 0.0293(3) Uani d 1 . .
C C18 0.62500(6) 1.0777(2) 0.19181(8) 0.0264(3) Uani d 1 . .
H H18 0.601436 1.194973 0.184383 0.032 Uiso calc 1 . .
C C19 0.65621(6) 0.9943(2) 0.25941(7) 0.0235(3) Uani d 1 . .
H H19 0.653345 1.054266 0.298300 0.028 Uiso calc 1 . .
O O2 0.500000 0.2217(3) 0.250000 0.0497(5) Uani d 1 . .
H H2C 0.5274(8) 0.305(4) 0.2670(16) 0.075 Uiso d 1 . .

loop_
_atom_site_aniso_label
_atom_site_aniso_U_11
_atom_site_aniso_U_22
_atom_site_aniso_U_33
_atom_site_aniso_U_12
_atom_site_aniso_U_13
_atom_site_aniso_U_23
Br1 0.0326(4) 0.0536(6) 0.0240(3) 0.0061(6) 0.0149(3) 0.0099(3)
Br1A 0.0486(12) 0.0873(19) 0.0298(7) 0.0336(9) 0.0262(7) 0.0238(8)
O1 0.0301(6) 0.0284(5) 0.0446(6) -0.0049(4) 0.0193(5) -0.0142(4)
N1 0.0219(5) 0.0217(5) 0.0239(5) -0.0008(4) 0.0109(4) -0.0025(4)
N2 0.0274(6) 0.0263(5) 0.0266(6) -0.0044(5) 0.0149(5) -0.0058(4)
N3 0.0290(6) 0.0255(5) 0.0276(6) -0.0020(5) 0.0133(5) -0.0005(4)
C2 0.0238(6) 0.0203(5) 0.0205(5) 0.0009(4) 0.0090(5) 0.0005(4)
C3 0.0235(6) 0.0221(5) 0.0216(6) -0.0002(5) 0.0096(5) -0.0003(4)
C4 0.0220(6) 0.0212(5) 0.0239(6) 0.0014(4) 0.0112(5) -0.0004(4)
C5 0.0259(7) 0.0200(5) 0.0298(6) 0.0031(5) 0.0142(5) 0.0004(5)
C6 0.0259(7) 0.0204(5) 0.0278(6) 0.0009(5) 0.0126(5) -0.0015(5)
C7 0.0208(6) 0.0277(6) 0.0254(6) -0.0014(5) 0.0102(5) -0.0055(5)
C8 0.0285(8) 0.0374(8) 0.0329(7) 0.0058(6) 0.0122(6) -0.0010(6)
C9 0.0278(8) 0.0549(10) 0.0469(10) 0.0111(7) 0.0143(7) -0.0055(8)
C10 0.0258(8) 0.0594(11) 0.0507(10) -0.0063(7) 0.0207(8) -0.0189(9)
C11 0.0336(8) 0.0426(9) 0.0448(9) -0.0120(7) 0.0238(7) -0.0119(7)
C12 0.0277(7) 0.0303(7) 0.0350(7) -0.0053(6) 0.0162(6) -0.0049(6)
C13 0.0247(6) 0.0229(6) 0.0221(6) 0.0020(5) 0.0116(5) 0.0021(5)
C14 0.0230(6) 0.0213(5) 0.0241(6) -0.0007(5) 0.0125(5) -0.0010(4)
C15 0.0299(7) 0.0300(6) 0.0290(7) 0.0052(5) 0.0169(6) -0.0007(5)
C16 0.0325(8) 0.0429(8) 0.0259(7) 0.0041(6) 0.0182(6) -0.0009(6)
C17 0.0271(7) 0.0396(7) 0.0227(6) 0.0028(6) 0.0132(5) 0.0068(6)
C18 0.0275(7) 0.0263(6) 0.0268(6) 0.0026(5) 0.0139(6) 0.0036(5)
C19 0.0274(7) 0.0218(6) 0.0232(6) 0.0002(5) 0.0135(5) -0.0009(5)
O2 0.0349(10) 0.0329(9) 0.0631(13) 0.000 0.0082(9) 0.000

loop_
_atom_type_symbol
_atom_type_description
_atom_type_scat_dispersion_real
_atom_type_scat_dispersion_imag
_atom_type_scat_source
C C 0.0026 0.0018 'International Tables Vol C Tables 4.2.6.8 and 6.1.1.4'
H H 0.0000 0.0000 'International Tables Vol C Tables 4.2.6.8 and 6.1.1.4'
N N 0.0069 0.0036 'International Tables Vol C Tables 4.2.6.8 and 6.1.1.4'
O O 0.0121 0.0067 'International Tables Vol C Tables 4.2.6.8 and 6.1.1.4'
Br Br -0.5532 2.6290 'International Tables Vol C Tables 4.2.6.8 and 6.1.1.4'

loop_
_geom_angle_atom_site_label_1
_geom_angle_atom_site_label_2
_geom_angle_atom_site_label_3
_geom_angle_site_symmetry_1
_geom_angle_site_symmetry_3
_geom_angle
_geom_angle_publ_flag
C6 N1 C2 . . 121.67(12) ?
C6 N1 C7 . . 117.52(11) ?
C2 N1 C7 . . 120.82(11) ?
C2 N2 H2A . . 119.6(14) ?
C2 N2 H2B . . 120.8(15) ?
H2A N2 H2B . . 118(2) ?
N2 C2 C3 . . 123.97(13) ?
N2 C2 N1 . . 116.02(12) ?
C3 C2 N1 . . 120.00(12) ?
C2 C3 C13 . . 118.33(12) ?
C2 C3 C4 . . 121.03(12) ?
C13 C3 C4 . . 120.55(12) ?
C3 C4 C14 . . 113.92(11) ?
C3 C4 C5 . . 106.75(11) ?
C14 C4 C5 . . 110.35(11) ?
C3 C4 H4 . . 108.6 ?
C14 C4 H4 . . 108.6 ?
C5 C4 H4 . . 108.6 ?
C6 C5 C4 . . 112.13(11) ?
C6 C5 H5A . . 109.2 ?
C4 C5 H5A . . 109.2 ?
C6 C5 H5B . . 109.2 ?
C4 C5 H5B . . 109.2 ?
H5A C5 H5B . . 107.9 ?
O1 C6 N1 . . 120.51(13) ?
O1 C6 C5 . . 122.98(12) ?
N1 C6 C5 . . 116.49(12) ?
C8 C7 C12 . . 121.46(14) ?
C8 C7 N1 . . 119.04(13) ?
C12 C7 N1 . . 119.49(13) ?
C7 C8 C9 . . 118.56(17) ?
C7 C8 H8 . . 120.7 ?
C9 C8 H8 . . 120.7 ?
C10 C9 C8 . . 120.66(17) ?
C10 C9 H9 . . 119.7 ?
C8 C9 H9 . . 119.7 ?
C9 C10 C11 . . 120.26(16) ?
C9 C10 H10 . . 119.9 ?
C11 C10 H10 . . 119.9 ?
C10 C11 C12 . . 120.00(17) ?
C10 C11 H11 . . 120.0 ?
C12 C11 H11 . . 120.0 ?
C7 C12 C11 . . 119.05(16) ?
C7 C12 H12 . . 120.5 ?
C11 C12 H12 . . 120.5 ?
N3 C13 C3 . . 179.02(15) ?
C19 C14 C15 . . 118.33(13) ?
C19 C14 C4 . . 121.39(11) ?
C15 C14 C4 . . 120.26(12) ?
C16 C15 C14 . . 121.04(13) ?
C16 C15 H15 . . 119.5 ?
C14 C15 H15 . . 119.5 ?
C17 C16 C15 . . 118.77(13) ?
C17 C16 H16 . . 120.6 ?
C15 C16 H16 . . 120.6 ?
C18 C17 C16 . . 121.80(13) ?
C18 C17 Br1 . . 119.43(14) ?
C16 C17 Br1 . . 118.58(14) ?
C18 C17 Br1A . . 115.2(2) ?
C16 C17 Br1A . . 123.0(2) ?
C17 C18 C19 . . 118.64(13) ?
C17 C18 H18 . . 120.7 ?
C19 C18 H18 . . 120.7 ?
C18 C19 C14 . . 121.34(12) ?
C18 C19 H19 . . 119.3 ?
C14 C19 H19 . . 119.3 ?
H2C O2 H2C . 2_655 103(4) ?

loop_
_geom_bond_atom_site_label_1
_geom_bond_atom_site_label_2
_geom_bond_site_symmetry_2
_geom_bond_distance
_geom_bond_publ_flag
Br1 C17 . 1.902(3) ?
Br1A C17 . 1.912(4) ?
O1 C6 . 1.2131(18) ?
N1 C6 . 1.3886(17) ?
N1 C2 . 1.4027(17) ?
N1 C7 . 1.4460(18) ?
N2 C2 . 1.3440(17) ?
N2 H2A . 0.82(2) ?
N2 H2B . 0.84(2) ?
N3 C13 . 1.1551(19) ?
C2 C3 . 1.3716(19) ?
C3 C13 . 1.4080(19) ?
C3 C4 . 1.5101(18) ?
C4 C14 . 1.5278(19) ?
C4 C5 . 1.5347(18) ?
C4 H4 . 1.0000 ?
C5 C6 . 1.5031(19) ?
C5 H5A . 0.9900 ?
C5 H5B . 0.9900 ?
C7 C8 . 1.383(2) ?
C7 C12 . 1.389(2) ?
C8 C9 . 1.390(2) ?
C8 H8 . 0.9500 ?
C9 C10 . 1.381(3) ?
C9 H9 . 0.9500 ?
C10 C11 . 1.381(3) ?
C10 H10 . 0.9500 ?
C11 C12 . 1.390(2) ?
C11 H11 . 0.9500 ?
C12 H12 . 0.9500 ?
C14 C19 . 1.3921(18) ?
C14 C15 . 1.3986(18) ?
C15 C16 . 1.388(2) ?
C15 H15 . 0.9500 ?
C16 C17 . 1.384(2) ?
C16 H16 . 0.9500 ?
C17 C18 . 1.380(2) ?
C18 C19 . 1.390(2) ?
C18 H18 . 0.9500 ?
C19 H19 . 0.9500 ?
O2 H2C . 0.849(10) ?
O2 H2C 2_655 0.849(10) ?

loop_
_geom_hbond_atom_site_label_D
_geom_hbond_atom_site_label_H
_geom_hbond_atom_site_label_A
_geom_hbond_site_symmetry_A
_geom_hbond_distance_DH
_geom_hbond_distance_HA
_geom_hbond_distance_DA
_geom_hbond_angle_DHA
_geom_hbond_publ_flag
N2 H2A Br1 6_576 0.82(2) 2.75(2) 3.507(3) 154.4(19) yes
N2 H2A Br1A 6_576 0.82(2) 2.73(2) 3.493(4) 155.1(19) yes
N2 H2B N3 7_676 0.84(2) 2.24(2) 3.0583(18) 165(2) yes
C5 H5B N3 1_545 0.99 2.59 3.5426(19) 160.4 yes
C8 H8 O2 1_565 0.95 2.49 3.223(2) 134.2 yes
C12 H12 N3 7_666 0.95 2.65 3.411(2) 137.5 yes
C16 H16 N3 4_645 0.95 2.62 3.5283(19) 160.2 yes
O2 H2C O1 . 0.849(10) 2.090(16) 2.8739(14) 153(3) yes

loop_
_geom_torsion_atom_site_label_1
_geom_torsion_atom_site_label_2
_geom_torsion_atom_site_label_3
_geom_torsion_atom_site_label_4
_geom_torsion_site_symmetry_1
_geom_torsion_site_symmetry_2
_geom_torsion_site_symmetry_3
_geom_torsion_site_symmetry_4
_geom_torsion
_geom_torsion_publ_flag
C6 N1 C2 N2 . . . . -167.48(13) ?
C7 N1 C2 N2 . . . . 12.90(18) ?
C6 N1 C2 C3 . . . . 13.26(19) ?
C7 N1 C2 C3 . . . . -166.35(13) ?
N2 C2 C3 C13 . . . . 2.1(2) ?
N1 C2 C3 C13 . . . . -178.68(12) ?
N2 C2 C3 C4 . . . . -174.42(13) ?
N1 C2 C3 C4 . . . . 4.77(19) ?
C2 C3 C4 C14 . . . . 85.13(15) ?
C13 C3 C4 C14 . . . . -91.35(15) ?
C2 C3 C4 C5 . . . . -36.93(16) ?
C13 C3 C4 C5 . . . . 146.59(12) ?
C3 C4 C5 C6 . . . . 52.57(15) ?
C14 C4 C5 C6 . . . . -71.70(14) ?
C2 N1 C6 O1 . . . . -176.04(13) ?
C7 N1 C6 O1 . . . . 3.6(2) ?
C2 N1 C6 C5 . . . . 5.58(18) ?
C7 N1 C6 C5 . . . . -174.79(12) ?
C4 C5 C6 O1 . . . . 141.73(14) ?
C4 C5 C6 N1 . . . . -39.93(17) ?
C6 N1 C7 C8 . . . . -110.24(15) ?
C2 N1 C7 C8 . . . . 69.39(18) ?
C6 N1 C7 C12 . . . . 68.39(17) ?
C2 N1 C7 C12 . . . . -111.98(15) ?
C12 C7 C8 C9 . . . . 0.5(2) ?
N1 C7 C8 C9 . . . . 179.12(14) ?
C7 C8 C9 C10 . . . . -1.3(3) ?
C8 C9 C10 C11 . . . . 0.9(3) ?
C9 C10 C11 C12 . . . . 0.1(3) ?
C8 C7 C12 C11 . . . . 0.5(2) ?
N1 C7 C12 C11 . . . . -178.07(13) ?
C10 C11 C12 C7 . . . . -0.8(2) ?
C3 C4 C14 C19 . . . . -8.24(18) ?
C5 C4 C14 C19 . . . . 111.81(14) ?
C3 C4 C14 C15 . . . . 173.58(13) ?
C5 C4 C14 C15 . . . . -66.37(16) ?
C19 C14 C15 C16 . . . . -2.6(2) ?
C4 C14 C15 C16 . . . . 175.64(14) ?
C14 C15 C16 C17 . . . . 1.3(2) ?
C15 C16 C17 C18 . . . . 1.2(2) ?
C15 C16 C17 Br1 . . . . -173.74(14) ?
C15 C16 C17 Br1A . . . . 179.2(4) ?
C16 C17 C18 C19 . . . . -2.4(2) ?
Br1 C17 C18 C19 . . . . 172.52(13) ?
Br1A C17 C18 C19 . . . . 179.5(3) ?
C17 C18 C19 C14 . . . . 1.1(2) ?
C15 C14 C19 C18 . . . . 1.4(2) ?
C4 C14 C19 C18 . . . . -176.83(13) ?

_cod_database_fobs_code 2244133
